data_7031785
loop_
_publ_author_name
'Ma, Yu'
'Cheng, Ai-Ling'
'Tang, Bo'
'Gao, En-Qing'

_publ_section_title
;
 Copper(ii) coordination polymers with azide and bipyridine-based
 zwitterionic carboxylate ligands: structures and magnetism.
;
_journal_issue 37
_journal_name_full 'Dalton transactions (Cambridge, England : 2003)'
_journal_page_first 13957
_journal_page_last 13964
_journal_paper_doi 10.1039/c4dt01722f
_journal_volume 43
_journal_year 2014
_chemical_formula_sum 'C48 H46 Cl4 Cu4 N14 O28'
_chemical_formula_weight 1662.95
_chemical_name_systematic
; 
 ? 
;
_space_group_crystal_system orthorhombic
_space_group_IT_number 70
_space_group_name_Hall '-F 2uv 2vw'
_space_group_name_H-M_alt 'F d d d'
_symmetry_space_group_name_Hall '-F 2uv 2vw'
_symmetry_space_group_name_H-M 'F d d d :2'
_atom_sites_solution_hydrogens geom
_atom_sites_solution_primary direct
_atom_sites_solution_secondary difmap
_audit_creation_method SHELXL-97
_cell_angle_alpha 90.00
_cell_angle_beta 90.00
_cell_angle_gamma 90.00
_cell_formula_units_Z 8
_cell_length_a 14.6315(16)
_cell_length_b 24.776(3)
_cell_length_c 33.169(4)
_cell_measurement_reflns_used 4724
_cell_measurement_temperature 296(2)
_cell_measurement_theta_max 24.52
_cell_measurement_theta_min 2.45
_cell_volume 12024(2)
_computing_cell_refinement 'Bruker SMART'
_computing_data_collection 'Bruker SMART'
_computing_data_reduction 'Bruker SHELXTL'
_computing_molecular_graphics 'Bruker SHELXTL'
_computing_publication_material 'Bruker SHELXTL'
_computing_structure_refinement 'Bruker SHELXTL'
_computing_structure_solution 'Bruker SHELXTL'
_diffrn_ambient_temperature 296(2)
_diffrn_measured_fraction_theta_full 0.997
_diffrn_measured_fraction_theta_max 0.997
_diffrn_measurement_device_type 'CCD area detector'
_diffrn_measurement_method 'phi and omega scans'
_diffrn_radiation_monochromator graphite
_diffrn_radiation_source 'fine-focus sealed tube'
_diffrn_radiation_type MoK\a
_diffrn_radiation_wavelength 0.71073
_diffrn_reflns_av_R_equivalents 0.0394
_diffrn_reflns_av_unetI/netI 0.0292
_diffrn_reflns_limit_h_max 17
_diffrn_reflns_limit_h_min -17
_diffrn_reflns_limit_k_max 30
_diffrn_reflns_limit_k_min -30
_diffrn_reflns_limit_l_max 40
_diffrn_reflns_limit_l_min -30
_diffrn_reflns_number 16212
_diffrn_reflns_theta_full 26.07
_diffrn_reflns_theta_max 26.07
_diffrn_reflns_theta_min 2.05
_diffrn_standards_decay_% 2.5
_exptl_absorpt_coefficient_mu 1.676
_exptl_absorpt_correction_T_max 0.851
_exptl_absorpt_correction_T_min 0.630
_exptl_absorpt_correction_type multi-scan
_exptl_absorpt_process_details SADABS
_exptl_crystal_colour 'dark green'
_exptl_crystal_density_diffrn 1.837
_exptl_crystal_density_method 'not measured'
_exptl_crystal_description pole
_exptl_crystal_F_000 6720
_exptl_crystal_size_max 0.30
_exptl_crystal_size_mid 0.20
_exptl_crystal_size_min 0.10
_refine_diff_density_max 0.723
_refine_diff_density_min -0.557
_refine_diff_density_rms 0.101
_refine_ls_extinction_method none
_refine_ls_goodness_of_fit_ref 1.181
_refine_ls_hydrogen_treatment constr
_refine_ls_matrix_type full
_refine_ls_number_parameters 253
_refine_ls_number_reflns 2972
_refine_ls_number_restraints 10
_refine_ls_restrained_S_all 1.190
_refine_ls_R_factor_all 0.0688
_refine_ls_R_factor_gt 0.0573
_refine_ls_shift/su_max 0.000
_refine_ls_shift/su_mean 0.000
_refine_ls_structure_factor_coef Fsqd
_refine_ls_weighting_details 'calc w=1/[\s^2^(Fo^2^)+(0.0491P)^2^+249.6704P] where P=(Fo^2^+2Fc^2^)/3'
_refine_ls_weighting_scheme calc
_refine_ls_wR_factor_gt 0.1519
_refine_ls_wR_factor_ref 0.1578
_reflns_number_gt 2483
_reflns_number_total 2972
_reflns_threshold_expression >2sigma(I)
_cod_data_source_file c4dt01722f1.cif
_cod_data_source_block 1
_cod_depositor_comments 'Adding full bibliography for 7031785--7031786.cif.'
_cod_database_code 7031785

loop_
_symmetry_equiv_pos_as_xyz
'x, y, z'
'-x+3/4, -y+3/4, z'
'-x+3/4, y, -z+3/4'
'x, -y+3/4, -z+3/4'
'x, y+1/2, z+1/2'
'-x+3/4, -y+5/4, z+1/2'
'-x+3/4, y+1/2, -z+5/4'
'x, -y+5/4, -z+5/4'
'x+1/2, y, z+1/2'
'-x+5/4, -y+3/4, z+1/2'
'-x+5/4, y, -z+5/4'
'x+1/2, -y+3/4, -z+5/4'
'x+1/2, y+1/2, z'
'-x+5/4, -y+5/4, z'
'-x+5/4, y+1/2, -z+3/4'
'x+1/2, -y+5/4, -z+3/4'
'-x, -y, -z'
'x-3/4, y-3/4, -z'
'x-3/4, -y, z-3/4'
'-x, y-3/4, z-3/4'
'-x, -y+1/2, -z+1/2'
'x-3/4, y-1/4, -z+1/2'
'x-3/4, -y+1/2, z-1/4'
'-x, y-1/4, z-1/4'
'-x+1/2, -y, -z+1/2'
'x-1/4, y-3/4, -z+1/2'
'x-1/4, -y, z-1/4'
'-x+1/2, y-3/4, z-1/4'
'-x+1/2, -y+1/2, -z'
'x-1/4, y-1/4, -z'
'x-1/4, -y+1/2, z-3/4'
'-x+1/2, y-1/4, z-3/4'

loop_
_atom_site_label
_atom_site_type_symbol
_atom_site_fract_x
_atom_site_fract_y
_atom_site_fract_z
_atom_site_U_iso_or_equiv
_atom_site_adp_type
_atom_site_occupancy
_atom_site_symmetry_multiplicity
_atom_site_calc_flag
_atom_site_refinement_flags
_atom_site_disorder_assembly
_atom_site_disorder_group
Cu1 Cu 0.56113(4) 0.17568(2) 0.590361(18) 0.0250(2) Uani 1 1 d . . .
C1 C 0.5078(5) 0.0799(2) 0.54442(19) 0.0459(16) Uani 1 1 d . . .
C2 C 0.4293(6) 0.0528(3) 0.5215(3) 0.078(3) Uani 1 1 d . . .
H2A H 0.4539 0.0336 0.4985 0.093 Uiso 1 1 calc R . .
H2B H 0.4001 0.0266 0.5390 0.093 Uiso 1 1 calc R . .
C3 C 0.3596(5) 0.1057(3) 0.4685(3) 0.072(3) Uani 1 1 d . . .
H3A H 0.4023 0.0904 0.4512 0.087 Uiso 1 1 calc R . .
C4 C 0.3005(5) 0.1140(2) 0.5329(2) 0.0472(16) Uani 1 1 d . . .
H4A H 0.3023 0.1046 0.5600 0.057 Uiso 1 1 calc R . .
C5 C 0.2969(4) 0.1420(3) 0.4537(2) 0.0540(19) Uani 1 1 d . . .
H5A H 0.2974 0.1512 0.4266 0.065 Uiso 1 1 calc R . .
C6 C 0.2369(4) 0.1498(2) 0.51971(19) 0.0398(14) Uani 1 1 d . . .
H6A H 0.1953 0.1646 0.5379 0.048 Uiso 1 1 calc R . .
C7 C 0.2333(4) 0.1647(2) 0.47930(18) 0.0355(13) Uani 1 1 d . . .
C8 C 0.1612(4) 0.2016(2) 0.46360(16) 0.0288(11) Uani 1 1 d . . .
C9 C 0.1437(4) 0.2044(3) 0.42270(18) 0.0418(15) Uani 1 1 d . . .
H9A H 0.1773 0.1834 0.4048 0.050 Uiso 1 1 calc R . .
C10 C 0.1078(4) 0.2335(2) 0.48844(16) 0.0325(12) Uani 1 1 d . . .
H10A H 0.1169 0.2326 0.5162 0.039 Uiso 1 1 calc R . .
C11 C 0.0766(4) 0.2382(3) 0.40847(17) 0.0384(14) Uani 1 1 d . . .
H11A H 0.0657 0.2394 0.3809 0.046 Uiso 1 1 calc R . .
C12 C 0.0417(4) 0.2663(2) 0.47258(17) 0.0325(12) Uani 1 1 d . . .
H12A H 0.0063 0.2870 0.4900 0.039 Uiso 1 1 calc R . .
N1 N 0.6250 0.2289(3) 0.6250 0.052(2) Uani 1 2 d S . .
N2 N 0.6250 0.2767(3) 0.6250 0.0355(15) Uani 1 2 d S . .
N3 N 0.6250 0.3228(3) 0.6250 0.066(3) Uani 1 2 d S . .
N4 N 0.3600(4) 0.0922(2) 0.50743(19) 0.0591(18) Uani 1 1 d . . .
N5 N 0.0261(3) 0.26955(17) 0.43273(13) 0.0280(10) Uani 1 1 d . . .
O1 O 0.6250 0.1250 0.6250 0.0205(13) Uani 1 4 d S . .
O2 O 0.4861(3) 0.12220(16) 0.56270(13) 0.0424(10) Uani 1 1 d . . .
O3 O 0.5818(3) 0.05592(19) 0.54412(14) 0.0534(13) Uani 1 1 d . . .
O4 O 0.649(3) 0.1345(15) 0.4055(4) 0.145(14) Uani 0.50 1 d P A -1
O5 O 0.5533(17) 0.1553(11) 0.4574(8) 0.114(4) Uani 0.50 1 d P A -1
O6 O 0.6849(17) 0.1079(12) 0.4694(8) 0.114(4) Uani 0.50 1 d P A -1
O7 O 0.5665(18) 0.0680(12) 0.4294(10) 0.209(8) Uani 0.50 1 d P A -1
O8 O 0.4135(13) 0.2175(5) 0.3708(8) 0.209(8) Uani 0.50 1 d PD B -1
O9 O 0.5002(9) 0.2942(9) 0.3843(8) 0.209(8) Uani 0.50 1 d PD B -1
O10 O 0.3739(15) 0.2981(10) 0.3467(5) 0.209(8) Uani 0.50 1 d PD B -1
O11 O 0.3548(15) 0.2786(9) 0.4133(5) 0.209(8) Uani 0.50 1 d PD B -1
Cl1 Cl 0.6217(15) 0.1137(5) 0.44000(13) 0.093(4) Uani 0.50 1 d P A -1
Cl2 Cl 0.4140(4) 0.2724(2) 0.38084(17) 0.102(2) Uani 0.50 1 d PD B -1
O12 O 0.530(2) 0.2508(8) 0.4242(6) 0.190(12) Uani 0.50 1 d P C 2
O13 O 0.524(4) 0.3750 0.3750 0.34(3) Uani 0.50 2 d SP D 2

loop_
_atom_site_aniso_label
_atom_site_aniso_U_11
_atom_site_aniso_U_22
_atom_site_aniso_U_33
_atom_site_aniso_U_23
_atom_site_aniso_U_13
_atom_site_aniso_U_12
Cu1 0.0223(3) 0.0269(3) 0.0258(3) -0.0017(2) -0.0042(2) 0.0045(3)
C1 0.050(4) 0.039(3) 0.049(4) -0.015(3) -0.024(3) 0.019(3)
C2 0.068(5) 0.055(4) 0.111(7) -0.044(5) -0.064(5) 0.040(4)
C3 0.049(5) 0.087(6) 0.080(6) -0.047(5) -0.024(4) 0.038(4)
C4 0.048(4) 0.040(3) 0.054(4) -0.002(3) -0.029(3) 0.006(3)
C5 0.038(4) 0.076(5) 0.048(4) -0.018(3) -0.011(3) 0.026(3)
C6 0.031(3) 0.039(3) 0.049(4) -0.001(3) -0.016(3) 0.007(3)
C7 0.028(3) 0.034(3) 0.045(3) -0.009(2) -0.012(2) 0.006(2)
C8 0.024(3) 0.029(3) 0.033(3) -0.003(2) -0.005(2) 0.005(2)
C9 0.039(4) 0.052(4) 0.034(3) -0.010(3) -0.004(3) 0.022(3)
C10 0.035(3) 0.037(3) 0.026(3) 0.001(2) -0.003(2) 0.006(2)
C11 0.036(3) 0.052(4) 0.027(3) -0.006(3) -0.002(2) 0.014(3)
C12 0.027(3) 0.036(3) 0.035(3) -0.003(2) 0.001(2) 0.009(2)
N1 0.062(5) 0.027(4) 0.067(5) 0.000 -0.041(4) 0.000
N2 0.040(4) 0.034(4) 0.032(4) 0.000 -0.009(3) 0.000
N3 0.097(7) 0.034(4) 0.068(6) 0.000 -0.034(6) 0.000
N4 0.061(4) 0.044(3) 0.072(4) -0.027(3) -0.047(3) 0.023(3)
N5 0.025(2) 0.032(2) 0.028(2) -0.0036(18) -0.0037(18) 0.0050(18)
O1 0.017(3) 0.023(3) 0.021(3) 0.000 0.000 0.000
O2 0.035(2) 0.037(2) 0.055(3) -0.016(2) -0.021(2) 0.0128(18)
O3 0.044(3) 0.060(3) 0.056(3) -0.025(2) -0.024(2) 0.027(2)
O4 0.25(5) 0.12(3) 0.067(8) 0.040(14) 0.019(16) -0.01(2)
O5 0.117(8) 0.147(12) 0.078(14) -0.033(8) -0.027(8) 0.061(8)
O6 0.117(8) 0.147(12) 0.078(14) -0.033(8) -0.027(8) 0.061(8)
O7 0.163(13) 0.218(15) 0.245(17) -0.152(15) 0.033(13) -0.030(11)
O8 0.163(13) 0.218(15) 0.245(17) -0.152(15) 0.033(13) -0.030(11)
O9 0.163(13) 0.218(15) 0.245(17) -0.152(15) 0.033(13) -0.030(11)
O10 0.30(2) 0.25(2) 0.074(9) 0.060(13) 0.089(11) -0.01(2)
O11 0.30(2) 0.25(2) 0.074(9) 0.060(13) 0.089(11) -0.01(2)
Cl1 0.119(4) 0.114(11) 0.0440(18) 0.004(3) -0.018(4) 0.059(9)
Cl2 0.122(5) 0.116(4) 0.068(3) -0.028(3) 0.034(4) -0.020(3)
O12 0.33(3) 0.116(14) 0.128(15) -0.012(12) 0.11(2) 0.011(18)
O13 0.43(8) 0.54(9) 0.043(14) 0.02(3) 0.000 0.000

loop_
_atom_type_symbol
_atom_type_description
_atom_type_scat_dispersion_real
_atom_type_scat_dispersion_imag
_atom_type_scat_source
C C 0.0033 0.0016 'International Tables Vol C Tables 4.2.6.8 and 6.1.1.4'
H H 0.0000 0.0000 'International Tables Vol C Tables 4.2.6.8 and 6.1.1.4'
N N 0.0061 0.0033 'International Tables Vol C Tables 4.2.6.8 and 6.1.1.4'
O O 0.0106 0.0060 'International Tables Vol C Tables 4.2.6.8 and 6.1.1.4'
Cl Cl 0.1484 0.1585 'International Tables Vol C Tables 4.2.6.8 and 6.1.1.4'
Cu Cu 0.3201 1.2651 'International Tables Vol C Tables 4.2.6.8 and 6.1.1.4'

loop_
_geom_angle_atom_site_label_1
_geom_angle_atom_site_label_2
_geom_angle_atom_site_label_3
_geom_angle
_geom_angle_site_symmetry_1
_geom_angle_site_symmetry_3
O1 Cu1 O2 96.31(12) . .
O1 Cu1 N1 81.99(15) . .
O2 Cu1 N1 171.80(14) . .
O1 Cu1 N5 164.93(13) . 29_556
O2 Cu1 N5 85.53(17) . 29_556
N1 Cu1 N5 94.06(19) . 29_556
O1 Cu1 O3 101.54(11) . 14_545
O2 Cu1 O3 102.1(2) . 14_545
N1 Cu1 O3 86.08(15) . 14_545
N5 Cu1 O3 92.64(17) 29_556 14_545
O1 Cu1 Cu1 40.292(18) . 11
O2 Cu1 Cu1 136.08(12) . 11
N1 Cu1 Cu1 41.69(15) . 11
N5 Cu1 Cu1 134.02(12) 29_556 11
O3 Cu1 Cu1 95.15(13) 14_545 11
O3 C1 O2 129.0(6) . .
O3 C1 C2 116.2(5) . .
O2 C1 C2 114.7(5) . .
N4 C2 C1 112.4(5) . .
N4 C2 H2A 109.1 . .
C1 C2 H2A 109.1 . .
N4 C2 H2B 109.1 . .
C1 C2 H2B 109.1 . .
H2A C2 H2B 107.9 . .
N4 C3 C5 120.9(7) . .
N4 C3 H3A 119.6 . .
C5 C3 H3A 119.6 . .
N4 C4 C6 120.7(6) . .
N4 C4 H4A 119.7 . .
C6 C4 H4A 119.7 . .
C7 C5 C3 119.8(7) . .
C7 C5 H5A 120.1 . .
C3 C5 H5A 120.1 . .
C4 C6 C7 120.6(6) . .
C4 C6 H6A 119.7 . .
C7 C6 H6A 119.7 . .
C5 C7 C6 117.3(6) . .
C5 C7 C8 120.9(6) . .
C6 C7 C8 121.7(5) . .
C10 C8 C9 116.8(5) . .
C10 C8 C7 122.8(5) . .
C9 C8 C7 120.4(5) . .
C11 C9 C8 120.0(5) . .
C11 C9 H9A 120.0 . .
C8 C9 H9A 120.0 . .
C12 C10 C8 120.6(5) . .
C12 C10 H10A 119.7 . .
C8 C10 H10A 119.7 . .
N5 C11 C9 122.7(5) . .
N5 C11 H11A 118.6 . .
C9 C11 H11A 118.6 . .
N5 C12 C10 122.3(5) . .
N5 C12 H12A 118.8 . .
C10 C12 H12A 118.8 . .
N2 N1 Cu1 131.70(15) . .
N2 N1 Cu1 131.69(15) . 11
Cu1 N1 Cu1 96.6(3) . 11
N3 N2 N1 180.000(3) . .
C4 N4 C3 120.7(6) . .
C4 N4 C2 121.0(7) . .
C3 N4 C2 118.3(7) . .
C12 N5 C11 117.5(5) . .
C12 N5 Cu1 121.5(3) . 29_556
C11 N5 Cu1 120.7(4) . 29_556
Cu1 O1 Cu1 107.44(4) 14_545 .
Cu1 O1 Cu1 122.46(4) 14_545 11
Cu1 O1 Cu1 99.42(4) . 11
Cu1 O1 Cu1 99.42(4) 14_545 8_545
Cu1 O1 Cu1 122.46(4) . 8_545
Cu1 O1 Cu1 107.44(4) 11 8_545
C1 O2 Cu1 130.9(4) . .
C1 O3 Cu1 120.6(4) . 14_545
O4 Cl1 O6 118(3) . .
O4 Cl1 O7 105.4(19) . .
O6 Cl1 O7 119(2) . .
O4 Cl1 O5 105(3) . .
O6 Cl1 O5 104.2(12) . .
O7 Cl1 O5 104.6(19) . .
O9 Cl2 O11 117.8(12) . .
O9 Cl2 O8 113.8(11) . .
O11 Cl2 O8 106.7(11) . .
O9 Cl2 O10 105.6(12) . .
O11 Cl2 O10 108.1(11) . .
O8 Cl2 O10 104.0(11) . .

loop_
_geom_bond_atom_site_label_1
_geom_bond_atom_site_label_2
_geom_bond_distance
_geom_bond_site_symmetry_2
Cu1 O1 1.9416(6) .
Cu1 O2 1.950(4) .
Cu1 N1 1.983(5) .
Cu1 N5 2.014(4) 29_556
Cu1 O3 2.240(4) 14_545
Cu1 Cu1 2.9620(12) 11
C1 O3 1.236(7) .
C1 O2 1.251(7) .
C1 C2 1.532(9) .
C2 N4 1.482(8) .
C2 H2A 0.9700 .
C2 H2B 0.9700 .
C3 N4 1.332(11) .
C3 C5 1.375(9) .
C3 H3A 0.9300 .
C4 N4 1.329(9) .
C4 C6 1.359(8) .
C4 H4A 0.9300 .
C5 C7 1.379(8) .
C5 H5A 0.9300 .
C6 C7 1.391(8) .
C6 H6A 0.9300 .
C7 C8 1.489(7) .
C8 C10 1.383(7) .
C8 C9 1.382(8) .
C9 C11 1.375(8) .
C9 H9A 0.9300 .
C10 C12 1.368(7) .
C10 H10A 0.9300 .
C11 N5 1.339(7) .
C11 H11A 0.9300 .
C12 N5 1.344(7) .
C12 H12A 0.9300 .
N1 N2 1.184(10) .
N1 Cu1 1.983(5) 11
N2 N3 1.141(10) .
N5 Cu1 2.015(4) 29_556
O1 Cu1 1.9416(6) 14_545
O1 Cu1 1.9417(6) 11
O1 Cu1 1.9417(6) 8_545
O3 Cu1 2.240(4) 14_545
O4 Cl1 1.316(19) .
O5 Cl1 1.55(3) .
O6 Cl1 1.35(3) .
O7 Cl1 1.44(3) .
O8 Cl2 1.402(9) .
O9 Cl2 1.376(9) .
O10 Cl2 1.426(9) .
O11 Cl2 1.389(9) .
